data_4512611
loop_
_publ_author_name
'Zheng, Sheng-Run'
'Pan, Mei'
'Wu, Kai'
'Chen, Ling'
'Jiang, Ji-Jun'
'Wang, Da-Wei'
'Shi, Jian-Ying'
'Su, Cheng-Yong'

_publ_section_title
;
 Assembly of Binuclear, Tetranuclear, and Multinuclear Complexes from
 Pincer-Like Mononuclear Metallotectons: Structural Diversity Dependent on
 Precursors
;
_journal_issue 2
_journal_name_full 'Crystal Growth &amp; Design'
_journal_page_first 625
_journal_paper_doi 10.1021/cg501306n
_journal_volume 15
_journal_year 2015
_chemical_formula_sum 'C23 H30 Cd Cl2 N6 O10'
_chemical_formula_weight 733.83
_chemical_name_systematic
; 
 ? 
;
_space_group_IT_number 2
_symmetry_cell_setting triclinic
_symmetry_space_group_name_Hall '-P 1'
_symmetry_space_group_name_H-M 'P -1'
_atom_sites_solution_hydrogens geom
_atom_sites_solution_primary direct
_atom_sites_solution_secondary difmap
_audit_creation_method SHELXL-97
_cell_angle_alpha 81.424(13)
_cell_angle_beta 73.713(15)
_cell_angle_gamma 87.394(13)
_cell_formula_units_Z 2
_cell_length_a 9.1591(16)
_cell_length_b 10.5151(13)
_cell_length_c 15.692(3)
_cell_measurement_reflns_used 3449
_cell_measurement_temperature 150(2)
_cell_measurement_theta_max 29.9483
_cell_measurement_theta_min 2.9192
_cell_volume 1434.4(4)
_computing_cell_refinement
;
CrysAlis RED, Oxford Diffraction Ltd.,
Version 1.171.31.7 (release 18-10-2006 CrysAlis171 .NET)
(compiled Oct 18 2006,16:28:17)
;
_computing_data_collection
;
CrysAlis CCD, Oxford Diffraction Ltd.,
Version 1.171.31.7 (release 18-10-2006 CrysAlis171 .NET)
(compiled Oct 18 2006,16:28:17)
;
_computing_data_reduction
;
CrysAlis RED, Oxford Diffraction Ltd.,
Version 1.171.31.7 (release 18-10-2006 CrysAlis171 .NET)
(compiled Oct 18 2006,16:28:17)
;
_computing_structure_refinement 'SHELXL-97 (Sheldrick, 1997)'
_computing_structure_solution 'SHELXS-97 (Sheldrick, 1990)'
_diffrn_ambient_temperature 150(2)
_diffrn_detector_area_resol_mean 16.0855
_diffrn_measured_fraction_theta_full 0.956
_diffrn_measured_fraction_theta_max 0.956
_diffrn_measurement_device_type 'Gemini S Ultra'
_diffrn_measurement_method '\w and \p scan'
_diffrn_radiation_monochromator graphite
_diffrn_radiation_source 'Enhance (Mo) X-ray Source'
_diffrn_radiation_type MoK\a
_diffrn_radiation_wavelength 0.71073
_diffrn_reflns_av_R_equivalents 0.0462
_diffrn_reflns_av_sigmaI/netI 0.1304
_diffrn_reflns_limit_h_max 10
_diffrn_reflns_limit_h_min -10
_diffrn_reflns_limit_k_max 11
_diffrn_reflns_limit_k_min -12
_diffrn_reflns_limit_l_max 18
_diffrn_reflns_limit_l_min -18
_diffrn_reflns_number 11073
_diffrn_reflns_theta_full 25.00
_diffrn_reflns_theta_max 25.00
_diffrn_reflns_theta_min 2.92
_exptl_absorpt_coefficient_mu 1.013
_exptl_absorpt_correction_T_max 0.7647
_exptl_absorpt_correction_T_min 0.6875
_exptl_absorpt_correction_type multi-scan
_exptl_crystal_colour 'pale yellow'
_exptl_crystal_density_diffrn 1.699
_exptl_crystal_density_method 'not measured'
_exptl_crystal_description block
_exptl_crystal_F_000 744
_exptl_crystal_size_max 0.40
_exptl_crystal_size_mid 0.35
_exptl_crystal_size_min 0.28
_refine_diff_density_max 0.956
_refine_diff_density_min -0.523
_refine_diff_density_rms 0.109
_refine_ls_extinction_method none
_refine_ls_goodness_of_fit_ref 1.015
_refine_ls_hydrogen_treatment mixed
_refine_ls_matrix_type full
_refine_ls_number_parameters 383
_refine_ls_number_reflns 4830
_refine_ls_number_restraints 0
_refine_ls_restrained_S_all 1.015
_refine_ls_R_factor_all 0.0697
_refine_ls_R_factor_gt 0.0408
_refine_ls_shift/su_max 0.000
_refine_ls_shift/su_mean 0.000
_refine_ls_structure_factor_coef Fsqd
_refine_ls_weighting_details 'calc w=1/[\s^2^(Fo^2^)+(0.0330P)^2^+0.0000P] where P=(Fo^2^+2Fc^2^)/3'
_refine_ls_weighting_scheme calc
_refine_ls_wR_factor_gt 0.0777
_refine_ls_wR_factor_ref 0.0911
_reflns_number_gt 2842
_reflns_number_total 4830
_reflns_threshold_expression >2sigma(I)
_cod_data_source_file cg501306n_si_001.cif
_cod_data_source_block complex2
_cod_depositor_comments
;
The following automatic conversions were performed:

'_symmetry_cell_setting' value 'Triclinic' changed to 'triclinic'
according to
/usr/data/users/saulius/crontab/automatic-downloads/rss-feeds/ACS/lib/dictionaries/cif_core.dic
dictionary named 'cif_core.dic' version 2.4.2 from 2011-04-26.

Automatic conversion script
Id: cif_fix_values 3008 2015-01-20 13:52:24Z robertas 

 Adding full bibliography for 4512610--4512617.cif.
;
_cod_original_sg_symbol_H-M P-1
_cod_database_code 4512611

loop_
_symmetry_equiv_pos_as_xyz
'x, y, z'
'-x, -y, -z'

loop_
_atom_site_label
_atom_site_type_symbol
_atom_site_fract_x
_atom_site_fract_y
_atom_site_fract_z
_atom_site_U_iso_or_equiv
_atom_site_adp_type
_atom_site_occupancy
_atom_site_symmetry_multiplicity
_atom_site_calc_flag
_atom_site_refinement_flags
Cd1 Cd 0.85802(4) 0.21616(4) 0.20920(3) 0.02495(16) Uani 1 1 d .
Cl1 Cl 0.66790(14) 0.30442(13) 0.06252(10) 0.0284(4) Uani 1 1 d .
Cl2 Cl 1.16778(14) -0.18142(13) 0.32738(11) 0.0302(4) Uani 1 1 d .
O4 O 0.6076(4) 0.1927(3) 0.1255(3) 0.0348(10) Uani 1 1 d .
O1 O 0.8158(3) 0.3330(3) 0.0713(3) 0.0334(10) Uani 1 1 d .
O3 O 0.6894(4) 0.2769(3) -0.0276(3) 0.0365(11) Uani 1 1 d .
O2 O 0.5687(4) 0.4139(3) 0.0774(3) 0.0395(12) Uani 1 1 d .
O5 O 0.8833(5) 0.0967(4) 0.3449(3) 0.0452(12) Uani 1 1 d .
H5B H 0.926(6) 0.015(5) 0.346(4) 0.054 Uiso 1 1 d .
N6 N 1.0409(4) -0.1229(4) 0.0898(3) 0.0205(11) Uani 1 1 d .
H6A H 1.1247 -0.1582 0.0633 0.025 Uiso 1 1 calc R
N2 N 0.5535(4) 0.4798(4) 0.3623(3) 0.0232(12) Uani 1 1 d .
H2B H 0.5496 0.5527 0.3814 0.028 Uiso 1 1 calc R
O9 O 1.1937(5) -0.2831(4) 0.3904(3) 0.0704(15) Uani 1 1 d .
C7 C 0.6800(5) 0.4226(5) 0.3142(4) 0.0218(14) Uani 1 1 d .
O10 O 1.4940(4) -0.2781(3) 0.4205(3) 0.0409(12) Uani 1 1 d .
H10 H 1.4039 -0.2592 0.4278 0.061 Uiso 1 1 calc R
N4 N 1.1194(4) 0.1867(4) 0.1379(3) 0.0229(12) Uani 1 1 d .
C11 C 1.1847(5) 0.4184(5) 0.1209(4) 0.0304(16) Uani 1 1 d .
H11A H 1.2728 0.4736 0.0952 0.036 Uiso 1 1 calc R
H11B H 1.1232 0.4299 0.0790 0.036 Uiso 1 1 calc R
N3 N 0.9380(4) 0.4145(4) 0.2385(3) 0.0213(11) Uani 1 1 d .
C15 C 1.0268(5) -0.0068(5) 0.1187(3) 0.0166(12) Uani 1 1 d .
O8 O 1.1864(5) -0.2292(5) 0.2471(3) 0.085(2) Uani 1 1 d .
N1 N 0.6491(4) 0.3085(4) 0.2962(3) 0.0245(12) Uani 1 1 d .
C22 C 0.8210(6) 0.1183(6) 0.4337(4) 0.0461(19) Uani 1 1 d .
H22A H 0.8532 0.0513 0.4732 0.069 Uiso 1 1 calc R
H22B H 0.7120 0.1186 0.4477 0.069 Uiso 1 1 calc R
H22C H 0.8551 0.1999 0.4412 0.069 Uiso 1 1 calc R
N5 N 0.8821(4) 0.0205(4) 0.1575(3) 0.0183(11) Uani 1 1 d .
C18 C 0.5918(6) -0.2211(5) 0.1662(4) 0.0270(15) Uani 1 1 d .
H18A H 0.4881 -0.2384 0.1844 0.032 Uiso 1 1 calc R
O7 O 1.2739(5) -0.0831(4) 0.3160(4) 0.085(2) Uani 1 1 d .
C12 C 1.2398(5) 0.2800(5) 0.1276(4) 0.0266(15) Uani 1 1 d .
H12A H 1.3210 0.2696 0.0740 0.032 Uiso 1 1 calc R
H12B H 1.2816 0.2616 0.1785 0.032 Uiso 1 1 calc R
C19 C 0.6927(6) -0.3114(5) 0.1229(4) 0.0279(15) Uani 1 1 d .
H19A H 0.6542 -0.3875 0.1146 0.033 Uiso 1 1 calc R
O6 O 1.0150(4) -0.1382(4) 0.3607(4) 0.0760(19) Uani 1 1 d .
C10 C 1.0939(5) 0.4644(5) 0.2060(4) 0.0282(15) Uani 1 1 d .
H10A H 1.1456 0.4388 0.2520 0.034 Uiso 1 1 calc R
H10B H 1.0899 0.5576 0.1963 0.034 Uiso 1 1 calc R
C8 C 0.8546(6) 0.6000(5) 0.3217(4) 0.0397(19) Uani 1 1 d .
H8B H 0.9596 0.6247 0.3000 0.060 Uiso 1 1 calc R
H8C H 0.8247 0.5870 0.3861 0.060 Uiso 1 1 calc R
H8D H 0.7930 0.6668 0.3004 0.060 Uiso 1 1 calc R
C6 C 0.4322(5) 0.3982(5) 0.3747(4) 0.0201(14) Uani 1 1 d .
C4 C 0.1864(6) 0.3090(5) 0.4215(4) 0.0306(16) Uani 1 1 d .
H4B H 0.0827 0.3127 0.4497 0.037 Uiso 1 1 calc R
C5 C 0.2789(5) 0.4092(5) 0.4207(4) 0.0323(16) Uani 1 1 d .
H5A H 0.2413 0.4802 0.4491 0.039 Uiso 1 1 calc R
C16 C 0.7989(5) -0.0836(5) 0.1535(3) 0.0200(13) Uani 1 1 d .
C21 C 0.8975(5) -0.1750(5) 0.1101(4) 0.0244(15) Uani 1 1 d .
C2 C 0.3978(5) 0.1920(5) 0.3343(4) 0.0234(14) Uani 1 1 d .
H2C H 0.4352 0.1205 0.3064 0.028 Uiso 1 1 calc R
C13 C 1.3147(5) 0.0310(5) 0.0702(4) 0.0339(17) Uani 1 1 d .
H13A H 1.3865 0.0956 0.0687 0.051 Uiso 1 1 calc R
H13B H 1.3253 0.0139 0.0103 0.051 Uiso 1 1 calc R
H13C H 1.3337 -0.0465 0.1064 0.051 Uiso 1 1 calc R
C9 C 0.8331(5) 0.4773(5) 0.2882(4) 0.0216(13) Uani 1 1 d .
C17 C 0.6413(5) -0.1081(5) 0.1825(4) 0.0283(15) Uani 1 1 d .
H17A H 0.5731 -0.0498 0.2117 0.034 Uiso 1 1 calc R
C1 C 0.4929(5) 0.2934(5) 0.3314(4) 0.0274(15) Uani 1 1 d .
C20 C 0.8477(6) -0.2899(5) 0.0924(4) 0.0321(17) Uani 1 1 d .
H20A H 0.9147 -0.3480 0.0621 0.039 Uiso 1 1 calc R
C23 C 1.5772(6) -0.1669(5) 0.4233(4) 0.0387(18) Uani 1 1 d .
H23A H 1.5073 -0.1023 0.4481 0.058 Uiso 1 1 calc R
H23B H 1.6350 -0.1335 0.3636 0.058 Uiso 1 1 calc R
H23C H 1.6449 -0.1906 0.4600 0.058 Uiso 1 1 calc R
C14 C 1.1541(5) 0.0785(5) 0.1099(4) 0.0275(15) Uani 1 1 d .
C3 C 0.2471(6) 0.2013(5) 0.3799(4) 0.0277(15) Uani 1 1 d .
H3B H 0.1825 0.1338 0.3835 0.033 Uiso 1 1 calc R

loop_
_atom_site_aniso_label
_atom_site_aniso_U_11
_atom_site_aniso_U_22
_atom_site_aniso_U_33
_atom_site_aniso_U_23
_atom_site_aniso_U_13
_atom_site_aniso_U_12
Cd1 0.0196(2) 0.0229(3) 0.0310(3) -0.0074(2) -0.00287(19) -0.00038(17)
Cl1 0.0261(7) 0.0249(8) 0.0333(9) -0.0063(7) -0.0056(7) 0.0002(6)
Cl2 0.0226(7) 0.0252(8) 0.0416(11) -0.0064(8) -0.0063(7) 0.0003(6)
O4 0.038(2) 0.027(2) 0.037(3) 0.010(2) -0.013(2) -0.0064(18)
O1 0.0201(19) 0.047(2) 0.032(3) 0.005(2) -0.0106(19) 0.0003(17)
O3 0.048(2) 0.044(3) 0.024(3) -0.019(2) -0.017(2) 0.015(2)
O2 0.030(2) 0.025(2) 0.062(3) -0.019(2) -0.006(2) 0.0091(17)
O5 0.076(3) 0.039(3) 0.019(3) -0.007(2) -0.013(2) 0.032(2)
N6 0.018(2) 0.027(3) 0.020(3) -0.011(2) -0.008(2) 0.009(2)
N2 0.022(2) 0.024(3) 0.026(3) -0.009(2) -0.008(2) 0.003(2)
O9 0.074(3) 0.081(4) 0.053(4) 0.030(3) -0.036(3) 0.021(3)
C7 0.020(3) 0.028(3) 0.018(3) -0.005(3) -0.006(3) 0.003(2)
O10 0.029(2) 0.039(2) 0.058(3) -0.027(2) -0.007(2) 0.0066(18)
N4 0.017(2) 0.017(2) 0.031(3) -0.005(2) 0.001(2) -0.0008(19)
C11 0.015(3) 0.026(3) 0.045(4) -0.008(3) 0.003(3) -0.005(2)
N3 0.019(2) 0.030(3) 0.018(3) 0.002(2) -0.012(2) -0.005(2)
C15 0.022(3) 0.019(3) 0.010(3) 0.001(2) -0.007(2) 0.002(2)
O8 0.072(3) 0.152(5) 0.038(3) -0.039(4) -0.004(3) -0.052(3)
N1 0.015(2) 0.023(3) 0.032(3) -0.010(2) 0.001(2) -0.0032(19)
C22 0.046(4) 0.044(4) 0.036(5) -0.004(4) 0.008(3) -0.001(3)
N5 0.018(2) 0.026(3) 0.014(3) -0.004(2) -0.008(2) -0.003(2)
C18 0.022(3) 0.023(3) 0.033(4) -0.002(3) -0.002(3) -0.006(3)
O7 0.052(3) 0.064(3) 0.122(5) -0.052(4) 0.029(3) -0.038(3)
C12 0.023(3) 0.032(3) 0.027(4) -0.006(3) -0.008(3) -0.003(3)
C19 0.041(4) 0.021(3) 0.023(4) -0.003(3) -0.011(3) -0.004(3)
O6 0.032(2) 0.048(3) 0.118(5) 0.012(3) 0.012(3) 0.018(2)
C10 0.021(3) 0.028(3) 0.036(4) -0.003(3) -0.008(3) -0.003(2)
C8 0.032(3) 0.037(4) 0.047(5) -0.027(4) 0.008(3) -0.012(3)
C6 0.011(3) 0.023(3) 0.020(3) 0.003(3) 0.003(2) -0.002(2)
C4 0.020(3) 0.036(4) 0.030(4) -0.005(3) 0.003(3) -0.003(3)
C5 0.025(3) 0.029(3) 0.038(4) -0.014(3) 0.001(3) 0.006(3)
C16 0.025(3) 0.021(3) 0.015(3) 0.000(3) -0.007(3) -0.002(2)
C21 0.024(3) 0.017(3) 0.024(4) 0.000(3) 0.004(3) -0.008(2)
C2 0.025(3) 0.020(3) 0.023(4) -0.005(3) -0.003(3) 0.000(2)
C13 0.018(3) 0.028(3) 0.052(5) -0.012(3) 0.000(3) 0.005(2)
C9 0.025(3) 0.029(3) 0.015(3) -0.006(3) -0.012(3) 0.002(3)
C17 0.024(3) 0.021(3) 0.035(4) -0.010(3) 0.001(3) 0.000(2)
C1 0.021(3) 0.022(3) 0.038(4) -0.011(3) -0.002(3) 0.002(3)
C20 0.030(3) 0.026(3) 0.039(4) -0.016(3) 0.000(3) 0.001(3)
C23 0.037(3) 0.032(4) 0.045(5) -0.013(3) -0.004(3) -0.001(3)
C14 0.016(3) 0.034(4) 0.031(4) -0.009(3) -0.001(3) -0.001(3)
C3 0.026(3) 0.030(3) 0.029(4) 0.003(3) -0.012(3) -0.009(3)

loop_
_atom_type_symbol
_atom_type_description
_atom_type_scat_dispersion_real
_atom_type_scat_dispersion_imag
_atom_type_scat_source
C C 0.0033 0.0016 'International Tables Vol C Tables 4.2.6.8 and 6.1.1.4'
H H 0.0000 0.0000 'International Tables Vol C Tables 4.2.6.8 and 6.1.1.4'
N N 0.0061 0.0033 'International Tables Vol C Tables 4.2.6.8 and 6.1.1.4'
O O 0.0106 0.0060 'International Tables Vol C Tables 4.2.6.8 and 6.1.1.4'
Cl Cl 0.1484 0.1585 'International Tables Vol C Tables 4.2.6.8 and 6.1.1.4'
Cd Cd -0.8075 1.2024 'International Tables Vol C Tables 4.2.6.8 and 6.1.1.4'

loop_
_geom_angle_atom_site_label_1
_geom_angle_atom_site_label_2
_geom_angle_atom_site_label_3
_geom_angle
N1 Cd1 N5 129.61(13)
N1 Cd1 O5 86.16(15)
N5 Cd1 O5 85.27(14)
N1 Cd1 N4 156.96(14)
N5 Cd1 N4 72.77(13)
O5 Cd1 N4 91.14(15)
N1 Cd1 N3 72.68(13)
N5 Cd1 N3 157.52(13)
O5 Cd1 N3 94.53(15)
N4 Cd1 N3 84.76(13)
N1 Cd1 O1 92.01(15)
N5 Cd1 O1 93.45(13)
O5 Cd1 O1 176.29(13)
N4 Cd1 O1 91.80(14)
N3 Cd1 O1 87.98(14)
O4 Cl1 O2 111.5(2)
O4 Cl1 O3 109.4(2)
O2 Cl1 O3 109.7(3)
O4 Cl1 O1 108.8(2)
O2 Cl1 O1 109.8(2)
O3 Cl1 O1 107.5(2)
O8 Cl2 O9 107.7(3)
O8 Cl2 O7 110.2(3)
O9 Cl2 O7 109.1(3)
O8 Cl2 O6 110.5(3)
O9 Cl2 O6 107.4(3)
O7 Cl2 O6 111.8(3)
Cl1 O1 Cd1 111.4(2)
C22 O5 Cd1 130.4(4)
C22 O5 H5B 107(4)
Cd1 O5 H5B 121(4)
C15 N6 C21 108.1(4)
C15 N6 H6A 125.9
C21 N6 H6A 125.9
C7 N2 C6 107.1(4)
C7 N2 H2B 126.4
C6 N2 H2B 126.4
N1 C7 N2 112.0(4)
N1 C7 C9 123.8(4)
N2 C7 C9 124.2(4)
C23 O10 H10 109.5
C14 N4 C12 119.6(4)
C14 N4 Cd1 115.3(3)
C12 N4 Cd1 125.0(3)
C10 C11 C12 117.1(5)
C10 C11 H11A 108.0
C12 C11 H11A 108.0
C10 C11 H11B 108.0
C12 C11 H11B 108.0
H11A C11 H11B 107.3
C9 N3 C10 120.1(4)
C9 N3 Cd1 114.9(3)
C10 N3 Cd1 125.0(3)
N5 C15 N6 111.6(4)
N5 C15 C14 123.7(4)
N6 C15 C14 124.7(4)
C7 N1 C1 105.6(4)
C7 N1 Cd1 112.3(3)
C1 N1 Cd1 141.7(3)
O5 C22 H22A 109.5
O5 C22 H22B 109.5
H22A C22 H22B 109.5
O5 C22 H22C 109.5
H22A C22 H22C 109.5
H22B C22 H22C 109.5
C15 N5 C16 105.9(4)
C15 N5 Cd1 111.7(3)
C16 N5 Cd1 142.4(3)
C17 C18 C19 122.1(5)
C17 C18 H18A 118.9
C19 C18 H18A 118.9
N4 C12 C11 113.2(4)
N4 C12 H12A 108.9
C11 C12 H12A 108.9
N4 C12 H12B 108.9
C11 C12 H12B 108.9
H12A C12 H12B 107.8
C20 C19 C18 121.7(5)
C20 C19 H19A 119.1
C18 C19 H19A 119.1
N3 C10 C11 113.7(4)
N3 C10 H10A 108.8
C11 C10 H10A 108.8
N3 C10 H10B 108.8
C11 C10 H10B 108.8
H10A C10 H10B 107.7
C9 C8 H8B 109.5
C9 C8 H8C 109.5
H8B C8 H8C 109.5
C9 C8 H8D 109.5
H8B C8 H8D 109.5
H8C C8 H8D 109.5
N2 C6 C1 105.8(4)
N2 C6 C5 130.6(4)
C1 C6 C5 123.6(4)
C5 C4 C3 120.7(4)
C5 C4 H4B 119.7
C3 C4 H4B 119.7
C4 C5 C6 116.3(4)
C4 C5 H5A 121.9
C6 C5 H5A 121.9
N5 C16 C21 109.4(4)
N5 C16 C17 131.6(4)
C21 C16 C17 119.0(4)
N6 C21 C20 131.5(4)
N6 C21 C16 105.0(4)
C20 C21 C16 123.5(4)
C3 C2 C1 117.7(4)
C3 C2 H2C 121.2
C1 C2 H2C 121.2
C14 C13 H13A 109.5
C14 C13 H13B 109.5
H13A C13 H13B 109.5
C14 C13 H13C 109.5
H13A C13 H13C 109.5
H13B C13 H13C 109.5
N3 C9 C7 116.1(4)
N3 C9 C8 125.7(4)
C7 C9 C8 118.2(4)
C18 C17 C16 117.8(5)
C18 C17 H17A 121.1
C16 C17 H17A 121.1
N1 C1 C2 131.2(4)
N1 C1 C6 109.4(4)
C2 C1 C6 119.3(4)
C19 C20 C21 115.7(4)
C19 C20 H20A 122.1
C21 C20 H20A 122.1
O10 C23 H23A 109.5
O10 C23 H23B 109.5
H23A C23 H23B 109.5
O10 C23 H23C 109.5
H23A C23 H23C 109.5
H23B C23 H23C 109.5
N4 C14 C15 116.2(4)
N4 C14 C13 125.6(4)
C15 C14 C13 118.2(4)
C2 C3 C4 122.6(4)
C2 C3 H3B 118.7
C4 C3 H3B 118.7

loop_
_geom_bond_atom_site_label_1
_geom_bond_atom_site_label_2
_geom_bond_distance
Cd1 N1 2.287(4)
Cd1 N5 2.301(4)
Cd1 O5 2.370(5)
Cd1 N4 2.369(4)
Cd1 N3 2.390(4)
Cd1 O1 2.444(4)
Cl1 O4 1.438(4)
Cl1 O2 1.440(3)
Cl1 O3 1.443(4)
Cl1 O1 1.449(3)
Cl2 O8 1.389(4)
Cl2 O9 1.404(5)
Cl2 O7 1.408(4)
Cl2 O6 1.429(4)
O5 C22 1.399(6)
O5 H5B 0.93(5)
N6 C15 1.353(5)
N6 C21 1.381(6)
N6 H6A 0.8600
N2 C7 1.361(5)
N2 C6 1.387(5)
N2 H2B 0.8600
C7 N1 1.333(6)
C7 C9 1.465(6)
O10 C23 1.437(5)
O10 H10 0.8200
N4 C14 1.275(5)
N4 C12 1.469(5)
C11 C10 1.498(7)
C11 C12 1.517(7)
C11 H11A 0.9700
C11 H11B 0.9700
N3 C9 1.282(5)
N3 C10 1.468(6)
C15 N5 1.332(5)
C15 C14 1.467(6)
N1 C1 1.388(5)
C22 H22A 0.9600
C22 H22B 0.9600
C22 H22C 0.9600
N5 C16 1.381(5)
C18 C17 1.373(6)
C18 C19 1.407(6)
C18 H18A 0.9300
C12 H12A 0.9700
C12 H12B 0.9700
C19 C20 1.382(6)
C19 H19A 0.9300
C10 H10A 0.9700
C10 H10B 0.9700
C8 C9 1.504(6)
C8 H8B 0.9600
C8 H8C 0.9600
C8 H8D 0.9600
C6 C1 1.394(6)
C6 C5 1.395(6)
C4 C5 1.378(6)
C4 C3 1.406(6)
C4 H4B 0.9300
C5 H5A 0.9300
C16 C21 1.405(6)
C16 C17 1.410(6)
C21 C20 1.403(6)
C2 C3 1.372(6)
C2 C1 1.395(6)
C2 H2C 0.9300
C13 C14 1.521(6)
C13 H13A 0.9600
C13 H13B 0.9600
C13 H13C 0.9600
C17 H17A 0.9300
C20 H20A 0.9300
C23 H23A 0.9600
C23 H23B 0.9600
C23 H23C 0.9600
C3 H3B 0.9300

loop_
_geom_hbond_atom_site_label_D
_geom_hbond_atom_site_label_H
_geom_hbond_atom_site_label_A
_geom_hbond_distance_DH
_geom_hbond_distance_HA
_geom_hbond_distance_DA
_geom_hbond_angle_DHA
_geom_hbond_site_symmetry_A
O5 H5B O6 0.93(5) 1.79(6) 2.708(6) 173(6) .
N6 H6A O3 0.86 2.06 2.904(5) 165.8 2_755
N2 H2B O10 0.86 1.97 2.811(5) 166.8 1_465
O10 H10 O9 0.82 2.20 2.922(6) 147.2 .

loop_
_geom_torsion_atom_site_label_1
_geom_torsion_atom_site_label_2
_geom_torsion_atom_site_label_3
_geom_torsion_atom_site_label_4
_geom_torsion
O4 Cl1 O1 Cd1 -14.3(2)
O2 Cl1 O1 Cd1 108.0(2)
O3 Cl1 O1 Cd1 -132.7(2)
N1 Cd1 O1 Cl1 -58.8(2)
N5 Cd1 O1 Cl1 71.0(2)
O5 Cd1 O1 Cl1 1.4(19)
N4 Cd1 O1 Cl1 143.9(2)
N3 Cd1 O1 Cl1 -131.4(2)
N1 Cd1 O5 C22 -18.0(5)
N5 Cd1 O5 C22 -148.3(5)
N4 Cd1 O5 C22 139.1(5)
N3 Cd1 O5 C22 54.2(5)
O1 Cd1 O5 C22 -78.4(19)
C6 N2 C7 N1 -1.2(6)
C6 N2 C7 C9 -178.9(5)
N1 Cd1 N4 C14 163.4(4)
N5 Cd1 N4 C14 -4.1(4)
O5 Cd1 N4 C14 80.6(4)
N3 Cd1 N4 C14 175.0(4)
O1 Cd1 N4 C14 -97.2(4)
N1 Cd1 N4 C12 -14.1(7)
N5 Cd1 N4 C12 178.4(5)
O5 Cd1 N4 C12 -96.9(4)
N3 Cd1 N4 C12 -2.5(4)
O1 Cd1 N4 C12 85.3(4)
N1 Cd1 N3 C9 1.1(4)
N5 Cd1 N3 C9 -172.0(4)
O5 Cd1 N3 C9 -83.5(4)
N4 Cd1 N3 C9 -174.2(4)
O1 Cd1 N3 C9 93.8(4)
N1 Cd1 N3 C10 179.6(5)
N5 Cd1 N3 C10 6.5(7)
O5 Cd1 N3 C10 95.1(4)
N4 Cd1 N3 C10 4.3(4)
O1 Cd1 N3 C10 -87.7(4)
C21 N6 C15 N5 0.4(6)
C21 N6 C15 C14 179.6(5)
N2 C7 N1 C1 2.6(7)
C9 C7 N1 C1 -179.7(5)
N2 C7 N1 Cd1 177.0(4)
C9 C7 N1 Cd1 -5.3(7)
N5 Cd1 N1 C7 178.7(4)
O5 Cd1 N1 C7 98.1(4)
N4 Cd1 N1 C7 14.2(7)
N3 Cd1 N1 C7 2.1(4)
O1 Cd1 N1 C7 -85.2(4)
N5 Cd1 N1 C1 -10.0(7)
O5 Cd1 N1 C1 -90.6(7)
N4 Cd1 N1 C1 -174.5(5)
N3 Cd1 N1 C1 173.4(7)
O1 Cd1 N1 C1 86.2(6)
N6 C15 N5 C16 0.1(6)
C14 C15 N5 C16 -179.1(5)
N6 C15 N5 Cd1 178.9(3)
C14 C15 N5 Cd1 -0.3(6)
N1 Cd1 N5 C15 -171.6(3)
O5 Cd1 N5 C15 -90.6(4)
N4 Cd1 N5 C15 2.1(3)
N3 Cd1 N5 C15 -0.1(6)
O1 Cd1 N5 C15 92.9(3)
N1 Cd1 N5 C16 6.4(7)
O5 Cd1 N5 C16 87.5(6)
N4 Cd1 N5 C16 -179.9(6)
N3 Cd1 N5 C16 177.9(5)
O1 Cd1 N5 C16 -89.1(6)
C14 N4 C12 C11 152.5(5)
Cd1 N4 C12 C11 -30.1(7)
C10 C11 C12 N4 76.2(6)
C17 C18 C19 C20 -1.5(9)
C9 N3 C10 C11 -154.6(5)
Cd1 N3 C10 C11 27.0(7)
C12 C11 C10 N3 -74.2(6)
C7 N2 C6 C1 -0.7(6)
C7 N2 C6 C5 178.5(6)
C3 C4 C5 C6 1.7(9)
N2 C6 C5 C4 -179.2(6)
C1 C6 C5 C4 -0.1(9)
C15 N5 C16 C21 -0.6(6)
Cd1 N5 C16 C21 -178.7(4)
C15 N5 C16 C17 -179.0(6)
Cd1 N5 C16 C17 2.9(10)
C15 N6 C21 C20 177.5(6)
C15 N6 C21 C16 -0.7(6)
N5 C16 C21 N6 0.8(6)
C17 C16 C21 N6 179.5(5)
N5 C16 C21 C20 -177.6(6)
C17 C16 C21 C20 1.0(9)
C10 N3 C9 C7 177.5(5)
Cd1 N3 C9 C7 -3.9(6)
C10 N3 C9 C8 -2.7(8)
Cd1 N3 C9 C8 175.9(5)
N1 C7 C9 N3 6.5(8)
N2 C7 C9 N3 -176.0(5)
N1 C7 C9 C8 -173.3(6)
N2 C7 C9 C8 4.2(9)
C19 C18 C17 C16 0.6(9)
N5 C16 C17 C18 177.9(6)
C21 C16 C17 C18 -0.3(8)
C7 N1 C1 C2 -178.3(6)
Cd1 N1 C1 C2 10.1(11)
C7 N1 C1 C6 -3.0(7)
Cd1 N1 C1 C6 -174.6(5)
C3 C2 C1 N1 175.4(6)
C3 C2 C1 C6 0.5(9)
N2 C6 C1 N1 2.3(6)
C5 C6 C1 N1 -177.0(6)
N2 C6 C1 C2 178.2(5)
C5 C6 C1 C2 -1.1(9)
C18 C19 C20 C21 2.1(9)
N6 C21 C20 C19 -179.8(6)
C16 C21 C20 C19 -1.8(9)
C12 N4 C14 C15 -177.1(5)
Cd1 N4 C14 C15 5.2(7)
C12 N4 C14 C13 3.8(9)
Cd1 N4 C14 C13 -173.8(5)
N5 C15 C14 N4 -3.5(8)
N6 C15 C14 N4 177.4(5)
N5 C15 C14 C13 175.7(5)
N6 C15 C14 C13 -3.5(8)
C1 C2 C3 C4 1.2(9)
C5 C4 C3 C2 -2.4(9)
